data_4333145
loop_
_publ_author_name
'Kogut, Elzbieta'
'Tang, Joel A.'
'Lough, Alan J.'
'Widdifield, Cory M.'
'Schurko, Robert W.'
'Fekl, Ulrich'

_publ_section_title
;
 Neutral High-Potential Nickel Triad Bisdithiolenes:&#x00A0; Structure and
 Solid-State NMR Properties of Pt[S2C2(CF3)2]2
;
_journal_issue 22
_journal_name_full 'Inorganic Chemistry'
_journal_page_first 8850
_journal_page_last 8852
_journal_paper_doi 10.1021/ic0614972
_journal_volume 45
_journal_year 2006
_chemical_formula_moiety 'C8 F12 Pt S4'
_chemical_formula_sum 'C8 F12 Pt S4'
_chemical_formula_weight 647.41
_chemical_name_systematic
; 
 ? 
;
_space_group_IT_number 14
_symmetry_cell_setting monoclinic
_symmetry_space_group_name_Hall '-P 2ybc'
_symmetry_space_group_name_H-M 'P 1 21/c 1'
_atom_sites_solution_hydrogens geom
_atom_sites_solution_primary direct
_atom_sites_solution_secondary difmap
_audit_creation_method SHELXL-97
_cell_angle_alpha 90.00
_cell_angle_beta 102.077(3)
_cell_angle_gamma 90.00
_cell_formula_units_Z 2
_cell_length_a 4.8285(2)
_cell_length_b 15.2998(8)
_cell_length_c 10.2753(6)
_cell_measurement_reflns_used 7856
_cell_measurement_temperature 150(1)
_cell_measurement_theta_max 25.0
_cell_measurement_theta_min 2.7
_cell_volume 742.29(7)
_computing_cell_refinement 'Denzo-SMN (Otwinowski & Minor, 1997)'
_computing_data_collection 'Collect (Nonius BV, 1997-2003)'
_computing_data_reduction Denzo-SMN
_computing_molecular_graphics 'SHELXTL V6.1'
_computing_publication_material 'SHELXTL V6.1'
_computing_structure_refinement 'SHELXTL V6.1(Sheldrick, 2001)'
_computing_structure_solution 'SIR-92 (Altomare et al., 1994)'
_diffrn_ambient_temperature 150(1)
_diffrn_detector_area_resol_mean 9
_diffrn_measured_fraction_theta_full 0.999
_diffrn_measured_fraction_theta_max 0.999
_diffrn_measurement_device_type 'Bruker-Nonius KappaCCD'
_diffrn_measurement_method '\f scans and \w scans with \k offsets'
_diffrn_radiation_monochromator graphite
_diffrn_radiation_source 'fine-focus sealed tube'
_diffrn_radiation_type MoK\a
_diffrn_radiation_wavelength 0.71073
_diffrn_reflns_av_R_equivalents 0.1130
_diffrn_reflns_av_sigmaI/netI 0.0578
_diffrn_reflns_limit_h_max 5
_diffrn_reflns_limit_h_min -5
_diffrn_reflns_limit_k_max 18
_diffrn_reflns_limit_k_min -18
_diffrn_reflns_limit_l_max 12
_diffrn_reflns_limit_l_min -12
_diffrn_reflns_number 7856
_diffrn_reflns_theta_full 25.00
_diffrn_reflns_theta_max 25.00
_diffrn_reflns_theta_min 2.66
_diffrn_standards_number 0
_exptl_absorpt_coefficient_mu 10.141
_exptl_absorpt_correction_T_max 0.542
_exptl_absorpt_correction_T_min 0.211
_exptl_absorpt_correction_type multi-scan
_exptl_absorpt_process_details
;
multi-scan from symmetry-related measurements 
 Sortav (Blessing 1995)
;
_exptl_crystal_colour purple
_exptl_crystal_density_diffrn 2.897
_exptl_crystal_density_method 'not measured'
_exptl_crystal_description needle
_exptl_crystal_F_000 596
_exptl_crystal_size_max 0.16
_exptl_crystal_size_mid 0.10
_exptl_crystal_size_min 0.06
_refine_diff_density_max 1.039
_refine_diff_density_min -1.799
_refine_diff_density_rms 0.231
_refine_ls_extinction_method none
_refine_ls_goodness_of_fit_ref 1.027
_refine_ls_hydrogen_treatment constr
_refine_ls_matrix_type full
_refine_ls_number_parameters 115
_refine_ls_number_reflns 1305
_refine_ls_number_restraints 0
_refine_ls_restrained_S_all 1.027
_refine_ls_R_factor_all 0.0448
_refine_ls_R_factor_gt 0.0317
_refine_ls_shift/su_max 0.000
_refine_ls_shift/su_mean 0.000
_refine_ls_structure_factor_coef Fsqd
_refine_ls_weighting_details 'calc w=1/[\s^2^(Fo^2^)+(0.0446P)^2^+0.8214P] where P=(Fo^2^+2Fc^2^)/3'
_refine_ls_weighting_scheme calc
_refine_ls_wR_factor_gt 0.0783
_refine_ls_wR_factor_ref 0.0872
_reflns_number_gt 1050
_reflns_number_total 1305
_reflns_threshold_expression I>2\s(I)
_cod_data_source_file ic0614972sup1.cif
_cod_data_source_block k0626a
_cod_depositor_comments
;
The following automatic conversions were performed:

'_symmetry_cell_setting' value 'Monoclinic' changed to 'monoclinic'
according to /home/saulius/struct/CIF-dictionaries/cif_core.dic
dictionary named 'cif_core.dic' version 2.4.2 from 2011-04-26.

Automatic conversion script
Id: cif_fix_values 1891 2012-01-12 08:04:46Z andrius 
;
_cod_original_sg_symbol_H-M 'P 21/c'
_cod_database_code 4333145

loop_
_symmetry_equiv_pos_as_xyz
'x, y, z'
'-x, y+1/2, -z+1/2'
'-x, -y, -z'
'x, -y-1/2, z-1/2'

loop_
_atom_site_label
_atom_site_type_symbol
_atom_site_fract_x
_atom_site_fract_y
_atom_site_fract_z
_atom_site_U_iso_or_equiv
_atom_site_adp_type
_atom_site_occupancy
_atom_site_symmetry_multiplicity
_atom_site_calc_flag
_atom_site_refinement_flags
Pt1 Pt 0.5000 0.5000 0.5000 0.02485(19) Uani 1 2 d S
S1 S 0.5699(4) 0.64413(12) 0.52987(18) 0.0314(4) Uani 1 1 d .
S2 S 0.8500(4) 0.47741(14) 0.67709(19) 0.0320(4) Uani 1 1 d .
F1 F 1.1621(9) 0.7690(3) 0.6790(5) 0.0434(11) Uani 1 1 d .
F2 F 0.9459(10) 0.7554(3) 0.8418(5) 0.0514(13) Uani 1 1 d .
F3 F 0.7248(9) 0.8023(3) 0.6520(5) 0.0530(13) Uani 1 1 d .
F4 F 1.3881(8) 0.6403(3) 0.8520(4) 0.0495(12) Uani 1 1 d .
F5 F 1.3311(12) 0.5024(2) 0.8715(6) 0.0491(15) Uani 1 1 d .
F6 F 1.0929(9) 0.5925(3) 0.9646(4) 0.0497(11) Uani 1 1 d .
C1 C 0.8348(13) 0.6520(4) 0.6675(6) 0.0284(15) Uani 1 1 d .
C2 C 0.9617(13) 0.5784(4) 0.7314(7) 0.0278(15) Uani 1 1 d .
C3 C 0.9168(16) 0.7448(5) 0.7112(8) 0.0392(19) Uani 1 1 d .
C4 C 1.1946(14) 0.5783(5) 0.8550(7) 0.0358(17) Uani 1 1 d .

loop_
_atom_site_aniso_label
_atom_site_aniso_U_11
_atom_site_aniso_U_22
_atom_site_aniso_U_33
_atom_site_aniso_U_23
_atom_site_aniso_U_13
_atom_site_aniso_U_12
Pt1 0.0266(3) 0.0197(3) 0.0263(3) -0.00098(13) 0.00092(17) -0.00068(13)
S1 0.0336(9) 0.0219(10) 0.0361(10) -0.0007(7) 0.0014(8) -0.0017(8)
S2 0.0341(9) 0.0275(9) 0.0306(10) 0.0013(8) -0.0017(8) 0.0008(8)
F1 0.042(2) 0.029(3) 0.061(3) -0.003(2) 0.013(2) -0.0115(19)
F2 0.061(3) 0.048(3) 0.048(3) -0.019(2) 0.018(2) -0.015(2)
F3 0.043(2) 0.024(2) 0.088(4) -0.007(2) 0.004(2) 0.0020(19)
F4 0.032(2) 0.064(3) 0.049(3) -0.005(2) 0.000(2) -0.017(2)
F5 0.045(3) 0.052(4) 0.040(3) -0.0021(18) -0.015(2) 0.0099(18)
F6 0.049(2) 0.066(3) 0.034(2) -0.009(2) 0.009(2) -0.010(2)
C1 0.025(3) 0.026(4) 0.033(4) -0.009(3) 0.004(3) -0.009(3)
C2 0.031(3) 0.022(4) 0.030(4) -0.004(3) 0.007(3) -0.007(3)
C3 0.028(4) 0.038(5) 0.051(5) -0.005(4) 0.007(4) -0.004(3)
C4 0.034(4) 0.039(5) 0.032(4) -0.006(3) 0.003(3) -0.007(3)

loop_
_atom_type_symbol
_atom_type_description
_atom_type_scat_dispersion_real
_atom_type_scat_dispersion_imag
_atom_type_scat_source
C C 0.0033 0.0016 'International Tables Vol C Tables 4.2.6.8 and 6.1.1.4'
F F 0.0171 0.0103 'International Tables Vol C Tables 4.2.6.8 and 6.1.1.4'
S S 0.1246 0.1234 'International Tables Vol C Tables 4.2.6.8 and 6.1.1.4'
Pt Pt -1.7033 8.3905 'International Tables Vol C Tables 4.2.6.8 and 6.1.1.4'

loop_
_geom_angle_atom_site_label_1
_geom_angle_atom_site_label_2
_geom_angle_atom_site_label_3
_geom_angle
_geom_angle_site_symmetry_1
_geom_angle_site_symmetry_3
S2 Pt1 S2 180.0 3_666 .
S2 Pt1 S1 91.48(7) 3_666 .
S2 Pt1 S1 88.52(7) . .
S2 Pt1 S1 88.52(7) 3_666 3_666
S2 Pt1 S1 91.48(7) . 3_666
S1 Pt1 S1 180.0 . 3_666
C1 S1 Pt1 104.4(2) . .
C2 S2 Pt1 105.2(2) . .
C2 C1 C3 124.1(6) . .
C2 C1 S1 121.3(5) . .
C3 C1 S1 114.6(5) . .
C1 C2 C4 125.4(6) . .
C1 C2 S2 120.6(5) . .
C4 C2 S2 114.0(5) . .
F2 C3 F3 107.3(6) . .
F2 C3 F1 107.6(6) . .
F3 C3 F1 105.7(6) . .
F2 C3 C1 112.3(6) . .
F3 C3 C1 111.7(6) . .
F1 C3 C1 111.9(6) . .
F5 C4 F4 107.0(6) . .
F5 C4 F6 107.1(6) . .
F4 C4 F6 106.6(6) . .
F5 C4 C2 111.7(6) . .
F4 C4 C2 112.4(6) . .
F6 C4 C2 111.6(6) . .

loop_
_geom_bond_atom_site_label_1
_geom_bond_atom_site_label_2
_geom_bond_distance
_geom_bond_site_symmetry_2
Pt1 S2 2.2360(18) 3_666
Pt1 S2 2.2360(18) .
Pt1 S1 2.2423(18) .
Pt1 S1 2.2423(18) 3_666
S1 C1 1.701(6) .
S2 C2 1.692(6) .
F1 C3 1.346(8) .
F2 C3 1.329(9) .
F3 C3 1.329(9) .
F4 C4 1.337(8) .
F5 C4 1.328(8) .
F6 C4 1.337(8) .
C1 C2 1.380(9) .
C1 C3 1.517(10) .
C2 C4 1.510(9) .
